data_1525664
loop_
_publ_author_name
'Belokoneva, E.L.'
'Stefanovich, S.Yu.'
'Dimitrova, O.V.'
'Korchemkina, T.A.'

_publ_section_title
;
 Na0.5 Pb2 (B5 O9) Cl (O H)0.5, a new polar modification of hilgardite
 containing Na cations in the cavities of the framework. The OD-family of
 the 5:(2Delta+3*(box)) pentaborates:hilgardites, heidornite, probertite
 and ulexite
;
_journal_name_full Kristallografiya
_journal_page_first 814
_journal_page_last 823
_journal_volume 45
_journal_year 2000
_chemical_formula_sum 'B5 Cl H0.5 Na0.5 O9.5 Pb2'
_chemical_name_systematic 'Na0.5 Pb2 (B5 O9) Cl (O H)0.5'
_space_group_IT_number 34
_symmetry_space_group_name_Hall 'P 2 -2n'
_symmetry_space_group_name_H-M 'P n n 2'
_cell_angle_alpha 90
_cell_angle_beta 90
_cell_angle_gamma 90
_cell_formula_units_Z 4
_cell_length_a 11.51
_cell_length_b 11.45
_cell_length_c 6.563
_cell_volume 864.934
_citation_journal_id_ASTM KRISAJ
_cod_data_source_file Belokoneva_KRISAJ_2000_188.cif
_cod_data_source_block H0.5B5Cl1Na0.5O9.5Pb2
_cod_original_cell_volume 864.9345
_cod_original_formula_sum 'H0.5 B5 Cl1 Na0.5 O9.5 Pb2'
_cod_database_code 1525664

loop_
_symmetry_equiv_pos_as_xyz
x,y,z
-x,-y,z
-x+1/2,y+1/2,z+1/2
x+1/2,-y+1/2,z+1/2

loop_
_atom_site_label
_atom_site_type_symbol
_atom_site_fract_x
_atom_site_fract_y
_atom_site_fract_z
_atom_site_occupancy
_atom_site_U_iso_or_equiv
B1 B+3 0.2447 0.017 0.317 1 0.0
O7 O-2 0.242 0.204 0.747 1 0.0
O4 O-2 0.334 0.236 0.417 1 0.0
B4 B+3 0.234 0.194 0.52 1 0.0
B3 B+3 0.515 0.24 0.978 1 0.0
O2 O-2 0.296 0.084 0.161 1 0.0
Cl2 Cl-1 0.571 0.056 0.545 0.5 0.0
Cl1 Cl-1 0 0 0.831 1 0.0
Na1 Na+1 0.5 0 0.185 1 0.0
O9 O-2 0.7786 0.0929 0.252 0.5 0.0
B2 B+3 0.808 0.2 0.349 1 0.0
O8 O-2 0.632 0.233 0.935 1 0.0
Pb2 Pb+2 0.7577 0.5461 0.3125 1 0.0
O3 O-2 0.782 0.203 0.573 1 0.0
O6 O-2 0.938 0.226 0.318 1 0.0
Pb1 Pb+2 0.0561 0.2252 0 1 0.0
O11 O-2 0.5 0 0.822 1 0.0
O1 O-2 0.205 0.068 0.491 1 0.0
O5 O-2 0.473 0.205 0.158 1 0.0
B5 B+3 0.343 0.205 0.199 1 0.0
O10 O-2 0.2739 0.002 0.6061 0.5 0.0
